data_1530052
loop_
_publ_author_name
'Hang, C.'
'Simonov, M.A.'
'Belov, N.V.'

_publ_section_title
;
 The crystalline structure of Ramsayite Na2 Ti2 Si2 O9 = Na2 Ti2 O3 (Si2
 O6)
;
_journal_name_full 'Doklady Akademii Nauk SSSR'
_journal_page_first 820
_journal_page_last 823
_journal_volume 186
_journal_year 1969
_chemical_formula_sum 'Na2 O9 Si2 Ti2'
_chemical_name_systematic 'Na2 Ti2 O3 (Si O3)2'
_space_group_IT_number 60
_symmetry_space_group_name_Hall '-P 2a 2n'
_symmetry_space_group_name_H-M 'P n c a'
_cell_angle_alpha 90
_cell_angle_beta 90
_cell_angle_gamma 90
_cell_formula_units_Z 4
_cell_length_a 14.518
_cell_length_b 8.976
_cell_length_c 5.081
_cell_volume 662.123
_citation_journal_id_ASTM DANKAS
_cod_data_source_file Hang_DANKAS_1969_858.cif
_cod_data_source_block Na2O9Si2Ti2
_cod_original_cell_volume 662.1232
_cod_original_sg_symbol_Hall '-P 2n 2ab (z,x,y)'
_cod_database_code 1530052

loop_
_symmetry_equiv_pos_as_xyz
x,y,z
x+1/2,-y+1/2,-z+1/2
-x,y+1/2,-z+1/2
-x+1/2,-y,z
-x,-y,-z
-x-1/2,y-1/2,z-1/2
x,-y-1/2,z-1/2
x-1/2,y,-z

loop_
_atom_site_label
_atom_site_type_symbol
_atom_site_fract_x
_atom_site_fract_y
_atom_site_fract_z
_atom_site_occupancy
_atom_site_U_iso_or_equiv
O2 O-2 0.072 0.515 0.741 1 0.0
O3 O-2 0.064 0.266 0.449 1 0.0
Ti1 Ti+4 0.169 0.652 0.631 1 0.0
O4 O-2 0.274 0.182 0.443 1 0.0
O5 O-2 0.085 0.669 0.292 1 0.0
Si1 Si+4 0.026 0.158 0.206 1 0.0
O1 O-2 0.25 0 0.014 1 0.0
Na1 Na+1 0.155 0.066 0.643 1 0.0
